data_7238103
loop_
_publ_author_name
'Zhang, Hong-Tao'
'Li, Yi-Zhi'
'Wang, Hua-Qin'
'Nfor, Emmanuel N.'
'You, Xiao-Zeng'

_publ_section_title
;
 From loop-like chain to helix: a result of symmetry breaking triggered by
 the replacement of coordination water
;
_journal_issue 94
_journal_name_full CrystEngComm
_journal_page_first 578
_journal_paper_doi 10.1039/b510446g
_journal_volume 7
_journal_year 2005
_chemical_formula_moiety 'C11 H9 Cd N3 O7, H2 O'
_chemical_formula_sum 'C11 H11 Cd N3 O8'
_chemical_formula_weight 425.63
_space_group_IT_number 2
_space_group_name_Hall '-P 1'
_space_group_name_H-M_alt 'P -1'
_symmetry_cell_setting triclinic
_symmetry_space_group_name_Hall '-P 1'
_symmetry_space_group_name_H-M 'P -1'
_atom_sites_solution_hydrogens geom
_atom_sites_solution_primary direct
_atom_sites_solution_secondary difmap
_audit_creation_method SHELXL-97
_cell_angle_alpha 117.25(3)
_cell_angle_beta 104.93(3)
_cell_angle_gamma 98.44(3)
_cell_formula_units_Z 2
_cell_length_a 9.1420(18)
_cell_length_b 9.5970(19)
_cell_length_c 9.904(2)
_cell_measurement_reflns_used 25
_cell_measurement_temperature 298(2)
_cell_measurement_theta_max 26.0
_cell_measurement_theta_min 2.4
_cell_volume 710.1(4)
_computing_cell_refinement 'CAD-4 Software (Enraf-Nonius, 1989)'
_computing_data_collection 'CAD-4 Software (Enraf-Nonius, 1989)'
_computing_data_reduction 'XCAD4 (Harms & Wocadlo, 1995)'
_computing_structure_refinement 'SHELXL-97 (Sheldrick, 1997)'
_computing_structure_solution 'SHELXS-97 (Sheldrick, 1990)'
_diffrn_ambient_temperature 298(2)
_diffrn_measured_fraction_theta_full 0.994
_diffrn_measured_fraction_theta_max 0.994
_diffrn_measurement_device_type 'Enraf-Nonius CAD4'
_diffrn_measurement_method '\w scans'
_diffrn_radiation_monochromator graphite
_diffrn_radiation_source 'fine-focus sealed tube'
_diffrn_radiation_type MoK\a
_diffrn_radiation_wavelength 0.71073
_diffrn_reflns_av_R_equivalents 0.0265
_diffrn_reflns_av_sigmaI/netI 0.0356
_diffrn_reflns_limit_h_max 11
_diffrn_reflns_limit_h_min 0
_diffrn_reflns_limit_k_max 11
_diffrn_reflns_limit_k_min -11
_diffrn_reflns_limit_l_max 11
_diffrn_reflns_limit_l_min -12
_diffrn_reflns_number 2924
_diffrn_reflns_theta_full 25.97
_diffrn_reflns_theta_max 25.97
_diffrn_reflns_theta_min 2.42
_diffrn_standards_decay_% 1.0
_diffrn_standards_interval_count 200
_diffrn_standards_number 18
_exptl_absorpt_coefficient_mu 1.586
_exptl_absorpt_correction_T_max 0.670
_exptl_absorpt_correction_T_min 0.429
_exptl_absorpt_correction_type psi-scan
_exptl_absorpt_process_details 'XCAD4 (Harms & Wocadlo, 1995)'
_exptl_crystal_colour colorless
_exptl_crystal_density_diffrn 1.991
_exptl_crystal_density_method 'not measured'
_exptl_crystal_description block
_exptl_crystal_F_000 420
_exptl_crystal_size_max 0.60
_exptl_crystal_size_mid 0.45
_exptl_crystal_size_min 0.25
_refine_diff_density_max 0.960
_refine_diff_density_min -0.835
_refine_diff_density_rms 0.101
_refine_ls_extinction_method none
_refine_ls_goodness_of_fit_ref 1.074
_refine_ls_hydrogen_treatment constr
_refine_ls_matrix_type full
_refine_ls_number_parameters 208
_refine_ls_number_reflns 2741
_refine_ls_number_restraints 0
_refine_ls_restrained_S_all 1.074
_refine_ls_R_factor_all 0.0439
_refine_ls_R_factor_gt 0.0325
_refine_ls_shift/su_max 0.001
_refine_ls_shift/su_mean 0.000
_refine_ls_structure_factor_coef Fsqd
_refine_ls_weighting_details 'calc w=1/[\s^2^(Fo^2^)+(0.0506P)^2^+0.0000P] where P=(Fo^2^+2Fc^2^)/3'
_refine_ls_weighting_scheme calc
_refine_ls_wR_factor_gt 0.0789
_refine_ls_wR_factor_ref 0.0835
_reflns_number_gt 2346
_reflns_number_total 2741
_reflns_threshold_expression >2sigma(I)
_cod_data_source_file b510446g.txt
_cod_data_source_block cd
_cod_original_sg_symbol_H-M P-1
_cod_database_code 7238103

loop_
_symmetry_equiv_pos_as_xyz
'x, y, z'
'-x, -y, -z'

loop_
_atom_site_label
_atom_site_type_symbol
_atom_site_fract_x
_atom_site_fract_y
_atom_site_fract_z
_atom_site_U_iso_or_equiv
_atom_site_adp_type
_atom_site_occupancy
_atom_site_symmetry_multiplicity
_atom_site_calc_flag
_atom_site_refinement_flags
Cd Cd 0.97798(3) 0.31026(3) 0.53249(3) 0.03052(12) Uani 1 1 d .
O5 O 0.4739(4) 0.0125(4) -0.2844(5) 0.0634(10) Uani 1 1 d .
O6 O 0.4332(5) -0.2305(6) -0.4853(4) 0.0742(13) Uani 1 1 d .
N1 N 0.5050(4) -0.1167(5) -0.3448(5) 0.0418(9) Uani 1 1 d .
C1 C 0.8652(5) 0.0617(4) 0.2120(5) 0.0293(8) Uani 1 1 d .
C2 C 0.8033(4) -0.0553(4) 0.0299(4) 0.0253(7) Uani 1 1 d .
C3 C 0.6850(5) -0.0329(5) -0.0707(5) 0.0294(8) Uani 1 1 d .
H3 H 0.6418 0.0518 -0.0268 0.035 Uiso 1 1 calc R
C4 C 0.6327(4) -0.1389(5) -0.2376(5) 0.0289(8) Uani 1 1 d .
O2 O 0.8134(4) 0.1819(3) 0.2650(3) 0.0415(7) Uani 1 1 d .
O1 O 0.9696(4) 0.0395(4) 0.3040(3) 0.0408(7) Uani 1 1 d .
O7 O 0.8681(4) 0.1421(4) 0.6132(4) 0.0468(8) Uani 1 1 d .
H2A H 0.9116 0.0520 0.5872 0.070 Uiso 1 1 d R
H2B H 0.7548 0.1001 0.5564 0.070 Uiso 1 1 d R
C7 C 0.8679(4) -0.1811(4) -0.0385(4) 0.0240(7) Uani 1 1 d .
H7 H 0.9466 -0.1966 0.0294 0.029 Uiso 1 1 calc R
C6 C 0.8164(4) -0.2841(4) -0.2072(4) 0.0241(7) Uani 1 1 d .
C5 C 0.6956(4) -0.2644(5) -0.3101(4) 0.0279(8) Uani 1 1 d .
H5 H 0.6587 -0.3331 -0.4230 0.033 Uiso 1 1 calc R
O3 O 0.9572(4) -0.4697(4) -0.1937(4) 0.0403(7) Uani 1 1 d .
O4 O 0.8738(3) -0.4779(3) -0.4275(3) 0.0325(6) Uani 1 1 d .
C8 C 0.8880(4) -0.4182(4) -0.2798(4) 0.0257(7) Uani 1 1 d .
N2 N 1.2294(4) 0.3685(4) 0.6784(4) 0.0316(7) Uani 1 1 d .
C9 C 1.3105(5) 0.2697(5) 0.6934(5) 0.0348(9) Uani 1 1 d .
H9 H 1.2667 0.1569 0.6471 0.042 Uiso 1 1 calc R
C10 C 1.3364(5) 0.5228(5) 0.7647(5) 0.0378(9) Uani 1 1 d .
H10 H 1.3130 0.6179 0.7765 0.045 Uiso 1 1 calc R
N3 N 1.4627(4) 0.3536(5) 0.7836(4) 0.0408(8) Uani 1 1 d .
H1 H 1.5364 0.3136 0.8085 0.049 Uiso 1 1 calc R
C11 C 1.4817(5) 0.5149(6) 0.8302(6) 0.0437(11) Uani 1 1 d .
H11 H 1.5761 0.6020 0.8942 0.052 Uiso 1 1 calc R
O8 O 0.7824(4) 0.3409(5) 0.8901(4) 0.0538(9) Uani 1 1 d .
H4B H 0.8398 0.2965 0.9296 0.081 Uiso 1 1 d R
H4A H 0.8162 0.4448 0.9548 0.081 Uiso 1 1 d R

loop_
_atom_site_aniso_label
_atom_site_aniso_U_11
_atom_site_aniso_U_22
_atom_site_aniso_U_33
_atom_site_aniso_U_23
_atom_site_aniso_U_13
_atom_site_aniso_U_12
Cd 0.03506(17) 0.02697(16) 0.02104(15) 0.00736(11) 0.00345(11) 0.01720(12)
O5 0.059(2) 0.049(2) 0.074(3) 0.0305(19) 0.0064(19) 0.0326(18)
O6 0.079(3) 0.096(3) 0.033(2) 0.021(2) 0.0057(19) 0.059(2)
N1 0.039(2) 0.054(2) 0.040(2) 0.0278(19) 0.0120(17) 0.0250(18)
C1 0.032(2) 0.0234(18) 0.0274(19) 0.0092(16) 0.0118(16) 0.0063(15)
C2 0.0297(19) 0.0202(17) 0.0239(18) 0.0089(15) 0.0125(15) 0.0062(14)
C3 0.0304(19) 0.0289(19) 0.032(2) 0.0146(17) 0.0150(16) 0.0163(16)
C4 0.0274(19) 0.035(2) 0.031(2) 0.0196(17) 0.0123(16) 0.0146(16)
O2 0.0546(19) 0.0293(15) 0.0277(15) 0.0043(12) 0.0120(14) 0.0206(14)
O1 0.0507(18) 0.0367(15) 0.0220(14) 0.0069(12) 0.0064(13) 0.0203(14)
O7 0.0471(18) 0.0423(17) 0.055(2) 0.0266(16) 0.0183(16) 0.0193(15)
C7 0.0248(18) 0.0224(17) 0.0227(17) 0.0103(15) 0.0080(14) 0.0079(14)
C6 0.0250(17) 0.0237(17) 0.0211(17) 0.0095(15) 0.0082(14) 0.0088(14)
C5 0.033(2) 0.0309(19) 0.0202(17) 0.0130(15) 0.0092(15) 0.0136(16)
O3 0.0563(19) 0.0434(17) 0.0320(15) 0.0215(14) 0.0182(14) 0.0334(15)
O4 0.0435(16) 0.0316(14) 0.0219(13) 0.0096(11) 0.0140(12) 0.0215(12)
C8 0.0276(18) 0.0227(17) 0.0278(19) 0.0121(15) 0.0114(15) 0.0111(15)
N2 0.0328(17) 0.0328(17) 0.0304(17) 0.0174(15) 0.0087(14) 0.0154(14)
C9 0.036(2) 0.033(2) 0.032(2) 0.0169(18) 0.0057(17) 0.0137(17)
C10 0.044(2) 0.031(2) 0.033(2) 0.0158(18) 0.0090(19) 0.0082(18)
N3 0.0326(18) 0.056(2) 0.040(2) 0.0291(18) 0.0102(16) 0.0216(17)
C11 0.036(2) 0.052(3) 0.038(2) 0.025(2) 0.0088(19) 0.003(2)
O8 0.0404(18) 0.075(2) 0.048(2) 0.0368(19) 0.0091(15) 0.0199(17)

loop_
_atom_type_symbol
_atom_type_description
_atom_type_scat_dispersion_real
_atom_type_scat_dispersion_imag
_atom_type_scat_source
C C 0.0033 0.0016 'International Tables Vol C Tables 4.2.6.8 and 6.1.1.4'
H H 0.0000 0.0000 'International Tables Vol C Tables 4.2.6.8 and 6.1.1.4'
N N 0.0061 0.0033 'International Tables Vol C Tables 4.2.6.8 and 6.1.1.4'
O O 0.0106 0.0060 'International Tables Vol C Tables 4.2.6.8 and 6.1.1.4'
Cd Cd -0.8075 1.2024 'International Tables Vol C Tables 4.2.6.8 and 6.1.1.4'

loop_
_geom_angle_atom_site_label_1
_geom_angle_atom_site_label_2
_geom_angle_atom_site_label_3
_geom_angle
_geom_angle_site_symmetry_1
_geom_angle_site_symmetry_3
N2 Cd O2 139.30(12) . .
N2 Cd O4 118.65(12) . 1_566
O2 Cd O4 86.17(10) . 1_566
N2 Cd O7 97.48(12) . .
O2 Cd O7 101.31(12) . .
O4 Cd O7 113.20(11) 1_566 .
N2 Cd O1 93.59(12) . .
O2 Cd O1 54.20(10) . .
O4 Cd O1 140.12(10) 1_566 .
O7 Cd O1 82.41(11) . .
N2 Cd O3 86.66(12) . 1_566
O2 Cd O3 132.21(10) . 1_566
O4 Cd O3 52.49(9) 1_566 1_566
O7 Cd O3 78.83(11) . 1_566
O1 Cd O3 161.10(10) . 1_566
N2 Cd C1 117.09(13) . .
O2 Cd C1 26.98(11) . .
O4 Cd C1 112.95(11) 1_566 .
O7 Cd C1 92.96(12) . .
O1 Cd C1 27.25(11) . .
O3 Cd C1 155.86(11) 1_566 .
O6 N1 O5 124.3(4) . .
O6 N1 C4 118.2(4) . .
O5 N1 C4 117.4(4) . .
O2 C1 O1 122.5(4) . .
O2 C1 C2 117.7(3) . .
O1 C1 C2 119.7(3) . .
O2 C1 Cd 55.9(2) . .
O1 C1 Cd 66.7(2) . .
C2 C1 Cd 171.5(3) . .
C3 C2 C7 119.8(3) . .
C3 C2 C1 119.5(3) . .
C7 C2 C1 120.7(3) . .
C4 C3 C2 118.6(3) . .
C4 C3 H3 120.7 . .
C2 C3 H3 120.7 . .
C3 C4 C5 123.2(3) . .
C3 C4 N1 118.6(3) . .
C5 C4 N1 118.1(3) . .
C1 O2 Cd 97.1(2) . .
C1 O1 Cd 86.0(2) . .
Cd O7 H2A 109.3 . .
Cd O7 H2B 109.3 . .
H2A O7 H2B 109.5 . .
C2 C7 C6 120.8(3) . .
C2 C7 H7 119.6 . .
C6 C7 H7 119.6 . .
C7 C6 C5 120.1(3) . .
C7 C6 C8 120.4(3) . .
C5 C6 C8 119.5(3) . .
C4 C5 C6 117.5(3) . .
C4 C5 H5 121.2 . .
C6 C5 H5 121.2 . .
C8 O3 Cd 84.3(2) . 1_544
C8 O4 Cd 100.8(2) . 1_544
O3 C8 O4 122.1(3) . .
O3 C8 C6 119.2(3) . .
O4 C8 C6 118.6(3) . .
C9 N2 C10 106.3(3) . .
C9 N2 Cd 130.0(3) . .
C10 N2 Cd 123.6(3) . .
N2 C9 N3 110.6(4) . .
N2 C9 H9 124.7 . .
N3 C9 H9 124.7 . .
C11 C10 N2 108.9(4) . .
C11 C10 H10 125.5 . .
N2 C10 H10 125.5 . .
C9 N3 C11 107.9(4) . .
C9 N3 H1 126.0 . .
C11 N3 H1 126.0 . .
C10 C11 N3 106.3(4) . .
C10 C11 H11 126.9 . .
N3 C11 H11 126.9 . .
H4B O8 H4A 109.4 . .

loop_
_geom_bond_atom_site_label_1
_geom_bond_atom_site_label_2
_geom_bond_distance
_geom_bond_site_symmetry_2
Cd N2 2.204(3) .
Cd O2 2.283(3) .
Cd O4 2.286(3) 1_566
Cd O7 2.317(3) .
Cd O1 2.519(3) .
Cd O3 2.643(3) 1_566
Cd O4 2.669(3) 2_755
O5 N1 1.220(5) .
O6 N1 1.219(5) .
N1 C4 1.476(5) .
C1 O2 1.251(5) .
C1 O1 1.256(5) .
C1 C2 1.506(5) .
C2 C3 1.384(5) .
C2 C7 1.390(5) .
C3 C4 1.380(6) .
C3 H3 0.9300 .
C4 C5 1.386(5) .
O7 H2A 0.9600 .
O7 H2B 0.9600 .
C7 C6 1.392(5) .
C7 H7 0.9300 .
C6 C5 1.397(5) .
C6 C8 1.498(5) .
C5 H5 0.9300 .
O3 C8 1.254(5) .
O3 Cd 2.643(3) 1_544
O4 C8 1.263(4) .
O4 Cd 2.286(3) 1_544
N2 C9 1.323(5) .
N2 C10 1.366(5) .
C9 N3 1.324(6) .
C9 H9 0.9300 .
C10 C11 1.350(6) .
C10 H10 0.9300 .
N3 C11 1.366(6) .
N3 H1 0.8600 .
C11 H11 0.9300 .
O8 H4B 0.8500 .
O8 H4A 0.8500 .

loop_
_geom_hbond_atom_site_label_D
_geom_hbond_atom_site_label_H
_geom_hbond_atom_site_label_A
_geom_hbond_distance_DH
_geom_hbond_distance_HA
_geom_hbond_distance_DA
_geom_hbond_angle_DHA
_geom_hbond_site_symmetry_A
N3 H1 O5 0.86 2.52 3.049(5) 120.9 1_656
N3 H1 O8 0.86 2.12 2.881(5) 148.1 1_655
O7 H2A O1 0.96 1.91 2.711(4) 139.1 2_756
O7 H2B O5 0.96 2.56 3.398(5) 145.6 2_655
O7 H2B O6 0.96 2.42 3.128(5) 130.8 2_655
O8 H4A O3 0.85 2.50 2.786(5) 100.3 1_566
O8 H4B O3 0.85 2.38 2.878(5) 118.0 2_756
O8 H4B O3 0.85 2.38 2.878(5) 118.0 2_756
